data_7151677
loop_
_publ_author_name
'Wang, De-Wei'
'Syu, Siang-en'
'Hung, Yi-Ting'
'Chen, Pei-yi'
'Lee, Chia-Jui'
'Chen, Ko-Wei'
'Chen, Yu-Jhang'
'Lin, Wenwei'

_publ_section_title
;
 Organocatalytic tandem three-component reaction of aldehyde, alkyl
 vinyl ketone, and amide: one-pot syntheses of highly functional
 alkenes.
;
_journal_issue 2
_journal_name_full 'Organic &amp; biomolecular chemistry'
_journal_page_first 363
_journal_page_last 366
_journal_paper_doi 10.1039/C0OB00644K
_journal_volume 9
_journal_year 2011
_chemical_formula_moiety 'C15 H15 Br1 N2 O3'
_chemical_formula_sum 'C15 H15 Br N2 O3'
_chemical_formula_weight 351.20
_chemical_name_systematic
;
?
;
_space_group_IT_number 2
_symmetry_cell_setting triclinic
_symmetry_space_group_name_Hall '-P 1'
_symmetry_space_group_name_H-M 'P -1'
_atom_sites_solution_hydrogens geom
_atom_sites_solution_primary direct
_atom_sites_solution_secondary difmap
_audit_creation_method SHELXL-97
_cell_angle_alpha 70.7750(10)
_cell_angle_beta 89.2880(10)
_cell_angle_gamma 78.7200(10)
_cell_formula_units_Z 2
_cell_length_a 7.8110(2)
_cell_length_b 8.3322(2)
_cell_length_c 12.4088(4)
_cell_measurement_reflns_used 5299
_cell_measurement_temperature 293(2)
_cell_measurement_theta_max 25.028
_cell_measurement_theta_min 2.037
_cell_volume 746.65(4)
_computing_cell_refinement 'HKL Scalepack (Otwinowski & Minor 1997)'
_computing_data_collection 'Collect (Nonius BV, 1997-2000)'
_computing_data_reduction 'HKL Denzo and Scalepack'
_computing_molecular_graphics 'Ortep-3 for Windows (Farrugia, 1997)'
_computing_publication_material 'WinGX publication routines (Farrugia, 1999)'
_computing_structure_refinement 'SHELXL-97 (Sheldrick, 1997)'
_computing_structure_solution 'SHELXS-86 (Sheldrick, 1986)'
_diffrn_ambient_temperature 293(2)
_diffrn_detector_area_resol_mean 9
_diffrn_measured_fraction_theta_full 0.995
_diffrn_measured_fraction_theta_max 0.995
_diffrn_measurement_device_type KappaCCD
_diffrn_measurement_method 'CCD rotation images, thick slices'
_diffrn_radiation_monochromator graphite
_diffrn_radiation_source 'fine-focus sealed tube'
_diffrn_radiation_type MoK\a
_diffrn_radiation_wavelength 0.71073
_diffrn_reflns_av_R_equivalents 0.0385
_diffrn_reflns_av_sigmaI/netI 0.0378
_diffrn_reflns_limit_h_max 9
_diffrn_reflns_limit_h_min -6
_diffrn_reflns_limit_k_max 9
_diffrn_reflns_limit_k_min -9
_diffrn_reflns_limit_l_max 14
_diffrn_reflns_limit_l_min -14
_diffrn_reflns_number 6500
_diffrn_reflns_theta_full 24.98
_diffrn_reflns_theta_max 24.98
_diffrn_reflns_theta_min 2.64
_exptl_absorpt_coefficient_mu 2.764
_exptl_absorpt_correction_T_max 0.436
_exptl_absorpt_correction_T_min 0.3747
_exptl_absorpt_correction_type multi-scan
_exptl_absorpt_process_details
;
?
;
_exptl_crystal_colour colorless
_exptl_crystal_density_diffrn 1.562
_exptl_crystal_density_method 'not measured'
_exptl_crystal_description prism
_exptl_crystal_F_000 356
_exptl_crystal_size_max 0.35
_exptl_crystal_size_mid 0.34
_exptl_crystal_size_min 0.29
_refine_diff_density_max 1.059
_refine_diff_density_min -1.190
_refine_diff_density_rms 0.064
_refine_ls_extinction_method none
_refine_ls_goodness_of_fit_ref 1.028
_refine_ls_hydrogen_treatment fixed
_refine_ls_matrix_type full
_refine_ls_number_parameters 187
_refine_ls_number_reflns 2612
_refine_ls_number_restraints 0
_refine_ls_restrained_S_all 1.028
_refine_ls_R_factor_all 0.0620
_refine_ls_R_factor_gt 0.0491
_refine_ls_shift/su_max 0.000
_refine_ls_shift/su_mean 0.000
_refine_ls_structure_factor_coef Fsqd
_refine_ls_weighting_details 'calc w=1/[\s^2^(Fo^2^)+(0.0352P)^2^+1.4822P] where P=(Fo^2^+2Fc^2^)/3'
_refine_ls_weighting_scheme calc
_refine_ls_wR_factor_gt 0.1081
_refine_ls_wR_factor_ref 0.1159
_reflns_number_gt 2144
_reflns_number_total 2612
_reflns_threshold_expression >2sigma(I)
_cod_data_source_file C0OB00644K.TXT
_cod_data_source_block 10633
_cod_database_code 7151677

loop_
_symmetry_equiv_pos_as_xyz
'x, y, z'
'-x, -y, -z'

loop_
_atom_site_label
_atom_site_type_symbol
_atom_site_fract_x
_atom_site_fract_y
_atom_site_fract_z
_atom_site_U_iso_or_equiv
_atom_site_adp_type
_atom_site_occupancy
_atom_site_symmetry_multiplicity
_atom_site_calc_flag
_atom_site_refinement_flags
_atom_site_disorder_assembly
_atom_site_disorder_group
Br1 Br 0.3162 0.2842 0.4972 0.0710(2) Uani 1 1 d . . .
O1 O 0.1972(5) -0.5045(5) 1.2186(3) 0.0777(11) Uani 1 1 d . . .
O2 O -0.1033(4) -0.1770(4) 0.9054(3) 0.0620(8) Uani 1 1 d . . .
O3 O 0.3757(5) -0.4642(5) 0.7838(3) 0.0805(11) Uani 1 1 d . . .
N1 N 0.1541(4) -0.3368(4) 0.8737(3) 0.0444(8) Uani 1 1 d . . .
N2 N 0.1315(5) -0.2730(5) 0.6857(3) 0.0522(9) Uani 1 1 d . . .
C1 C 0.3160(6) 0.1533(5) 0.6549(3) 0.0485(10) Uani 1 1 d . . .
C2 C 0.4268(6) -0.0048(6) 0.6978(4) 0.0544(11) Uani 1 1 d . . .
H2 H 0.5023 -0.0470 0.6503 0.065 Uiso 1 1 calc R . .
C3 C 0.4259(6) -0.1016(6) 0.8121(4) 0.0522(10) Uani 1 1 d . . .
H3 H 0.5025 -0.2082 0.8417 0.063 Uiso 1 1 calc R . .
C4 C 0.3117(5) -0.0407(5) 0.8828(3) 0.0444(9) Uani 1 1 d . . .
C5 C 0.2056(6) 0.1230(5) 0.8384(4) 0.0515(10) Uani 1 1 d . . .
H5 H 0.1336 0.1683 0.8861 0.062 Uiso 1 1 calc R . .
C6 C 0.2058(6) 0.2194(5) 0.7239(4) 0.0517(10) Uani 1 1 d . . .
H6 H 0.1322 0.3277 0.6941 0.062 Uiso 1 1 calc R . .
C7 C 0.2993(5) -0.1406(5) 1.0047(3) 0.0458(9) Uani 1 1 d . . .
H7 H 0.3176 -0.0849 1.0560 0.055 Uiso 1 1 calc R . .
C8 C 0.2657(5) -0.2993(5) 1.0516(3) 0.0446(9) Uani 1 1 d . . .
C9 C 0.2504(5) -0.3707(5) 1.1773(4) 0.0498(10) Uani 1 1 d . . .
C10 C 0.2984(7) -0.2783(6) 1.2539(4) 0.0596(12) Uani 1 1 d . . .
H10A H 0.2812 -0.3423 1.3318 0.089 Uiso 1 1 calc R . .
H10B H 0.2259 -0.1643 1.2329 0.089 Uiso 1 1 calc R . .
H10C H 0.4188 -0.2690 1.2462 0.089 Uiso 1 1 calc R . .
C11 C 0.2302(7) -0.4193(5) 0.9897(4) 0.0640(13) Uani 1 1 d . . .
H11A H 0.3396 -0.4966 0.9877 0.077 Uiso 1 1 calc R . .
H11B H 0.1524 -0.4902 1.0342 0.077 Uiso 1 1 calc R . .
C12 C -0.0008(5) -0.2238(5) 0.8419(3) 0.0443(9) Uani 1 1 d . . .
C13 C -0.0196(6) -0.1690(5) 0.7140(3) 0.0493(10) Uani 1 1 d . . .
H13A H -0.1265 -0.1928 0.6893 0.059 Uiso 1 1 calc R . .
H13B H -0.0197 -0.0463 0.6792 0.059 Uiso 1 1 calc R . .
C14 C 0.1784(8) -0.2564(8) 0.5707(4) 0.0817(16) Uani 1 1 d . . .
H14A H 0.0829 -0.1842 0.5182 0.123 Uiso 1 1 calc R . .
H14B H 0.2041 -0.3692 0.5625 0.123 Uiso 1 1 calc R . .
H14C H 0.2796 -0.2049 0.5546 0.123 Uiso 1 1 calc R . .
C15 C 0.2368(6) -0.3686(6) 0.7789(4) 0.0536(11) Uani 1 1 d . . .

loop_
_atom_site_aniso_label
_atom_site_aniso_U_11
_atom_site_aniso_U_22
_atom_site_aniso_U_33
_atom_site_aniso_U_23
_atom_site_aniso_U_13
_atom_site_aniso_U_12
Br1 0.0949(4) 0.0740(4) 0.0448(3) -0.0132(2) 0.0143(2) -0.0310(3)
O1 0.108(3) 0.072(2) 0.0533(19) -0.0042(17) 0.0015(19) -0.048(2)
O2 0.0617(19) 0.068(2) 0.064(2) -0.0319(17) 0.0130(16) -0.0132(16)
O3 0.059(2) 0.077(2) 0.110(3) -0.050(2) -0.006(2) 0.0106(19)
N1 0.051(2) 0.0389(17) 0.0424(18) -0.0122(14) -0.0056(15) -0.0091(15)
N2 0.053(2) 0.060(2) 0.046(2) -0.0220(17) 0.0032(16) -0.0100(18)
C1 0.057(3) 0.051(2) 0.041(2) -0.0123(18) 0.0052(19) -0.026(2)
C2 0.055(3) 0.057(3) 0.058(3) -0.025(2) 0.017(2) -0.018(2)
C3 0.052(2) 0.045(2) 0.060(3) -0.014(2) 0.004(2) -0.0148(19)
C4 0.049(2) 0.042(2) 0.045(2) -0.0142(18) 0.0008(18) -0.0173(19)
C5 0.065(3) 0.045(2) 0.045(2) -0.0153(19) 0.011(2) -0.012(2)
C6 0.055(3) 0.043(2) 0.052(2) -0.0109(19) 0.001(2) -0.0076(19)
C7 0.048(2) 0.047(2) 0.044(2) -0.0156(18) -0.0003(18) -0.0129(18)
C8 0.047(2) 0.040(2) 0.044(2) -0.0107(17) -0.0062(18) -0.0082(18)
C9 0.047(2) 0.048(2) 0.048(2) -0.0078(19) -0.0016(19) -0.0091(19)
C10 0.076(3) 0.054(3) 0.045(2) -0.014(2) -0.002(2) -0.007(2)
C11 0.093(4) 0.038(2) 0.053(3) -0.0028(19) -0.028(2) -0.012(2)
C12 0.048(2) 0.041(2) 0.048(2) -0.0156(18) 0.0038(19) -0.0150(18)
C13 0.053(2) 0.047(2) 0.046(2) -0.0146(19) -0.0048(19) -0.0082(19)
C14 0.089(4) 0.110(5) 0.059(3) -0.041(3) 0.022(3) -0.029(3)
C15 0.050(3) 0.049(2) 0.068(3) -0.028(2) 0.001(2) -0.009(2)

loop_
_atom_type_symbol
_atom_type_description
_atom_type_scat_dispersion_real
_atom_type_scat_dispersion_imag
_atom_type_scat_source
C C 0.0033 0.0016 'International Tables Vol C Tables 4.2.6.8 and 6.1.1.4'
H H 0.0000 0.0000 'International Tables Vol C Tables 4.2.6.8 and 6.1.1.4'
Br Br -0.2901 2.4595 'International Tables Vol C Tables 4.2.6.8 and 6.1.1.4'
N N 0.0061 0.0033 'International Tables Vol C Tables 4.2.6.8 and 6.1.1.4'
O O 0.0106 0.0060 'International Tables Vol C Tables 4.2.6.8 and 6.1.1.4'

loop_
_geom_angle_atom_site_label_1
_geom_angle_atom_site_label_2
_geom_angle_atom_site_label_3
_geom_angle
_geom_angle_site_symmetry_1
_geom_angle_site_symmetry_3
_geom_angle_publ_flag
C12 N1 C15 111.6(3) . . ?
C12 N1 C11 125.9(4) . . ?
C15 N1 C11 122.5(4) . . ?
C15 N2 C13 111.5(3) . . ?
C15 N2 C14 123.8(4) . . ?
C13 N2 C14 124.0(4) . . ?
C2 C1 C6 121.1(4) . . ?
C2 C1 Br1 119.3(3) . . ?
C6 C1 Br1 119.5(3) . . ?
C1 C2 C3 119.6(4) . . ?
C1 C2 H2 120.2 . . ?
C3 C2 H2 120.2 . . ?
C2 C3 C4 120.4(4) . . ?
C2 C3 H3 119.8 . . ?
C4 C3 H3 119.8 . . ?
C5 C4 C3 118.8(4) . . ?
C5 C4 C7 118.0(4) . . ?
C3 C4 C7 123.2(4) . . ?
C6 C5 C4 120.7(4) . . ?
C6 C5 H5 119.7 . . ?
C4 C5 H5 119.7 . . ?
C1 C6 C5 119.2(4) . . ?
C1 C6 H6 120.4 . . ?
C5 C6 H6 120.4 . . ?
C8 C7 C4 129.4(4) . . ?
C8 C7 H7 115.3 . . ?
C4 C7 H7 115.3 . . ?
C7 C8 C9 119.8(4) . . ?
C7 C8 C11 127.0(4) . . ?
C9 C8 C11 113.1(3) . . ?
O1 C9 C8 120.0(4) . . ?
O1 C9 C10 119.4(4) . . ?
C8 C9 C10 120.6(4) . . ?
C9 C10 H10A 109.5 . . ?
C9 C10 H10B 109.5 . . ?
H10A C10 H10B 109.5 . . ?
C9 C10 H10C 109.5 . . ?
H10A C10 H10C 109.5 . . ?
H10B C10 H10C 109.5 . . ?
N1 C11 C8 116.3(3) . . ?
N1 C11 H11A 108.2 . . ?
C8 C11 H11A 108.2 . . ?
N1 C11 H11B 108.2 . . ?
C8 C11 H11B 108.2 . . ?
H11A C11 H11B 107.4 . . ?
O2 C12 N1 126.2(4) . . ?
O2 C12 C13 127.4(4) . . ?
N1 C12 C13 106.4(3) . . ?
N2 C13 C12 103.3(3) . . ?
N2 C13 H13A 111.1 . . ?
C12 C13 H13A 111.1 . . ?
N2 C13 H13B 111.1 . . ?
C12 C13 H13B 111.1 . . ?
H13A C13 H13B 109.1 . . ?
N2 C14 H14A 109.5 . . ?
N2 C14 H14B 109.5 . . ?
H14A C14 H14B 109.5 . . ?
N2 C14 H14C 109.5 . . ?
H14A C14 H14C 109.5 . . ?
H14B C14 H14C 109.5 . . ?
O3 C15 N2 128.0(4) . . ?
O3 C15 N1 124.9(4) . . ?
N2 C15 N1 107.0(4) . . ?

loop_
_geom_bond_atom_site_label_1
_geom_bond_atom_site_label_2
_geom_bond_distance
_geom_bond_site_symmetry_2
_geom_bond_publ_flag
Br1 C1 1.901(4) . ?
O1 C9 1.216(5) . ?
O2 C12 1.216(5) . ?
O3 C15 1.203(5) . ?
N1 C12 1.352(5) . ?
N1 C15 1.410(6) . ?
N1 C11 1.452(5) . ?
N2 C15 1.345(6) . ?
N2 C13 1.434(5) . ?
N2 C14 1.438(6) . ?
C1 C2 1.368(6) . ?
C1 C6 1.373(6) . ?
C2 C3 1.382(6) . ?
C2 H2 0.9300 . ?
C3 C4 1.386(6) . ?
C3 H3 0.9300 . ?
C4 C5 1.387(6) . ?
C4 C7 1.479(5) . ?
C5 C6 1.383(6) . ?
C5 H5 0.9300 . ?
C6 H6 0.9300 . ?
C7 C8 1.334(5) . ?
C7 H7 0.9300 . ?
C8 C9 1.488(6) . ?
C8 C11 1.511(6) . ?
C9 C10 1.497(6) . ?
C10 H10A 0.9600 . ?
C10 H10B 0.9600 . ?
C10 H10C 0.9600 . ?
C11 H11A 0.9700 . ?
C11 H11B 0.9700 . ?
C12 C13 1.500(6) . ?
C13 H13A 0.9700 . ?
C13 H13B 0.9700 . ?
C14 H14A 0.9600 . ?
C14 H14B 0.9600 . ?
C14 H14C 0.9600 . ?

loop_
_cod_related_entry_id
_cod_related_entry_database
_cod_related_entry_code
1 ChemSpider 30653462
